data_7004317
loop_
_publ_author_name
'Cao, Deng-Ke'
'Xie, Xiao-Ji'
'Li, Yi-Zhi'
'Zheng, Li-Min'

_publ_section_title
;
 Copper diphosphonates with zero-, one- and two-dimensional structures:
 ferrimagnetism in layer compound Cu3(ImhedpH)2&#x00B7;2H2O [ImhedpH4 =
 (1-C3H3N2)CH2C(OH)(PO3H2)2]
;
_journal_issue 37
_journal_name_full 'Dalton Transactions'
_journal_page_first 5008
_journal_page_last 5015
_journal_paper_doi 10.1039/b805487h
_journal_year 2008
_chemical_formula_moiety 'C20 H34 Cu3 N8 O28 P8, 4(H2 O)'
_chemical_formula_sum 'C20 H42 Cu3 N8 O32 P8'
_chemical_formula_weight 1345.00
_chemical_name_systematic
;
?
;
_space_group_IT_number 14
_symmetry_cell_setting monoclinic
_symmetry_space_group_name_Hall '-P 2ybc'
_symmetry_space_group_name_H-M 'P 1 21/c 1'
_atom_sites_solution_hydrogens geom
_atom_sites_solution_primary direct
_atom_sites_solution_secondary difmap
_audit_creation_method SHELXL-97
_cell_angle_alpha 90.00
_cell_angle_beta 96.156(4)
_cell_angle_gamma 90.00
_cell_formula_units_Z 2
_cell_length_a 10.2187(19)
_cell_length_b 11.367(2)
_cell_length_c 18.353(4)
_cell_measurement_reflns_used 2101
_cell_measurement_temperature 293(2)
_cell_measurement_theta_max 26.1325
_cell_measurement_theta_min 2.836
_cell_volume 2119.5(7)
_computing_cell_refinement SMART
_computing_data_collection 'SMART (Bruker, 2000)'
_computing_data_reduction 'SAINT (Bruker, 2000)'
_computing_molecular_graphics SHELXTL
_computing_publication_material SHELXTL
_computing_structure_refinement SHELXTL
_computing_structure_solution 'SHELXTL (Bruker, 2000)'
_diffrn_ambient_temperature 293(2)
_diffrn_measured_fraction_theta_full 0.988
_diffrn_measured_fraction_theta_max 0.988
_diffrn_measurement_device_type 'Bruker Smart Aepex CCD area detector'
_diffrn_measurement_method 'phi and omega scans'
_diffrn_radiation_monochromator graphite
_diffrn_radiation_source 'fine-focus sealed tube'
_diffrn_radiation_type MoK\a
_diffrn_radiation_wavelength 0.71073
_diffrn_reflns_av_R_equivalents 0.0431
_diffrn_reflns_av_sigmaI/netI 0.0571
_diffrn_reflns_limit_h_max 9
_diffrn_reflns_limit_h_min -12
_diffrn_reflns_limit_k_max 14
_diffrn_reflns_limit_k_min -10
_diffrn_reflns_limit_l_max 22
_diffrn_reflns_limit_l_min -22
_diffrn_reflns_number 10647
_diffrn_reflns_theta_full 26.00
_diffrn_reflns_theta_max 26.00
_diffrn_reflns_theta_min 2.00
_exptl_absorpt_coefficient_mu 1.913
_exptl_absorpt_correction_T_max 0.826
_exptl_absorpt_correction_T_min 0.795
_exptl_absorpt_correction_type multi-scan
_exptl_absorpt_process_details 'SADABS, Bruker(2000)'
_exptl_crystal_colour Green
_exptl_crystal_density_diffrn 2.107
_exptl_crystal_density_method 'not measured'
_exptl_crystal_description 'Long rod'
_exptl_crystal_F_000 1362
_exptl_crystal_size_max 0.2
_exptl_crystal_size_mid 0.1
_exptl_crystal_size_min 0.1
_refine_diff_density_max 0.632
_refine_diff_density_min -0.410
_refine_diff_density_rms 0.108
_refine_ls_extinction_method none
_refine_ls_goodness_of_fit_ref 1.007
_refine_ls_hydrogen_treatment constr
_refine_ls_matrix_type full
_refine_ls_number_parameters 322
_refine_ls_number_reflns 4114
_refine_ls_number_restraints 0
_refine_ls_restrained_S_all 1.007
_refine_ls_R_factor_all 0.0606
_refine_ls_R_factor_gt 0.0460
_refine_ls_shift/su_max 0.000
_refine_ls_shift/su_mean 0.000
_refine_ls_structure_factor_coef Fsqd
_refine_ls_weighting_details 'calc w=1/[\s^2^(Fo^2^)+(0.0466P)^2^+4.7952P] where P=(Fo^2^+2Fc^2^)/3'
_refine_ls_weighting_scheme calc
_refine_ls_wR_factor_gt 0.1029
_refine_ls_wR_factor_ref 0.1099
_reflns_number_gt 3421
_reflns_number_total 4114
_reflns_threshold_expression >2sigma(I)
_cod_data_source_file b805487h.txt
_cod_data_source_block Cu3(ImhedpH2)2(ImhedpH3)2.4H2O
_cod_depositor_comments
;
The following automatic conversions were performed:
'_symmetry_cell_setting' value 'Monoclinic' changed to 'monoclinic'
according to '/home/saulius/struct/CIF-dictionaries/cif_core.dic'
dictionary named 'cif_core.dic' version 2.4.1 from 2010-06-29.

Automatic conversion script
Id: cif_fix_enum 1527 2010-12-29 10:47:43Z saulius 
;
_cod_original_sg_symbol_H-M P2(1)/c
_cod_database_code 7004317

loop_
_symmetry_equiv_pos_as_xyz
'x, y, z'
'-x, y+1/2, -z+1/2'
'-x, -y, -z'
'x, -y-1/2, z-1/2'

loop_
_atom_site_label
_atom_site_type_symbol
_atom_site_fract_x
_atom_site_fract_y
_atom_site_fract_z
_atom_site_U_iso_or_equiv
_atom_site_adp_type
_atom_site_occupancy
_atom_site_symmetry_multiplicity
_atom_site_calc_flag
_atom_site_refinement_flags
_atom_site_disorder_assembly
_atom_site_disorder_group
Cu1 Cu 0.5000 0.5000 0.0000 0.01699(18) Uani 1 2 d S . .
Cu2 Cu 0.13170(5) 0.48965(4) 0.05357(3) 0.01534(15) Uani 1 1 d . . .
P1 P 0.31150(10) 0.28821(9) 0.00102(6) 0.0136(2) Uani 1 1 d . . .
P2 P 0.36398(10) 0.40425(10) 0.14514(6) 0.0140(2) Uani 1 1 d . . .
P3 P 0.17513(10) 0.65087(10) -0.07007(6) 0.0142(2) Uani 1 1 d . . .
P4 P 0.19783(10) 0.75067(10) 0.08384(6) 0.0160(2) Uani 1 1 d . . .
O1 O 0.1771(3) 0.3435(3) 0.00172(15) 0.0167(6) Uani 1 1 d . . .
O1W O 0.7029(3) 0.3237(4) 0.23880(18) 0.0442(11) Uani 1 1 d . . .
H1WD H 0.6229 0.3455 0.2331 0.053 Uiso 1 1 d R . .
H1WA H 0.7303 0.3234 0.2842 0.053 Uiso 1 1 d R . .
O2 O 0.4115(3) 0.3592(3) -0.03511(15) 0.0170(6) Uani 1 1 d . . .
O2W O 0.4544(3) 0.1129(3) 0.87026(18) 0.0352(9) Uani 1 1 d . . .
H2WD H 0.4139 0.1066 0.8275 0.042 Uiso 1 1 d R . .
H2WC H 0.5224 0.1555 0.8685 0.042 Uiso 1 1 d R . .
O3 O 0.2943(3) 0.1662(3) -0.03653(16) 0.0218(7) Uani 1 1 d . . .
H3A H 0.3500 0.1580 -0.0652 0.033 Uiso 1 1 calc R . .
O4 O 0.2170(3) 0.4288(3) 0.14563(15) 0.0166(6) Uani 1 1 d . . .
O5 O 0.4242(3) 0.4941(3) 0.09579(15) 0.0181(6) Uani 1 1 d . . .
O6 O 0.4369(3) 0.3960(3) 0.21967(16) 0.0225(7) Uani 1 1 d . . .
O7 O 0.5064(3) 0.2213(3) 0.10381(16) 0.0219(7) Uani 1 1 d . . .
H7A H 0.5543 0.2731 0.0903 0.033 Uiso 1 1 calc R . .
O8 O 0.0805(3) 0.5608(3) -0.04358(15) 0.0164(6) Uani 1 1 d . . .
O9 O 0.1248(3) 0.6818(3) -0.15099(16) 0.0225(7) Uani 1 1 d . . .
H9C H 0.1862 0.6782 -0.1762 0.034 Uiso 1 1 calc R . .
O10 O 0.3176(3) 0.6175(3) -0.06096(16) 0.0211(7) Uani 1 1 d . . .
O11 O 0.1205(3) 0.6429(3) 0.10120(15) 0.0199(6) Uani 1 1 d . . .
O12 O 0.3508(3) 0.7230(3) 0.09324(17) 0.0228(7) Uani 1 1 d . . .
H12A H 0.3620 0.6516 0.0933 0.034 Uiso 1 1 calc R . .
O13 O 0.1813(3) 0.8591(3) 0.12655(16) 0.0227(7) Uani 1 1 d . . .
O14 O 0.0166(3) 0.8165(3) -0.02187(17) 0.0205(7) Uani 1 1 d . . .
H14A H -0.0288 0.7592 -0.0142 0.031 Uiso 1 1 calc R . .
N1 N 0.2799(3) 0.1557(3) 0.20237(19) 0.0206(8) Uani 1 1 d . . .
N2 N 0.3197(5) 0.1127(4) 0.3152(2) 0.0444(12) Uani 1 1 d . . .
H2A H 0.3599 0.0883 0.3560 0.053 Uiso 1 1 calc R . .
N3 N 0.1796(3) 0.9397(3) -0.10731(19) 0.0176(8) Uani 1 1 d . . .
N4 N 0.1614(4) 0.9830(4) -0.2212(2) 0.0311(10) Uani 1 1 d . . .
H4C H 0.1764 0.9869 -0.2664 0.037 Uiso 1 1 calc R . .
C1 C 0.3687(5) 0.1108(5) 0.2516(3) 0.0329(12) Uani 1 1 d . . .
H1A H 0.4512 0.0828 0.2432 0.039 Uiso 1 1 calc R . .
C2 C 0.1968(6) 0.1586(5) 0.3068(3) 0.0404(14) Uani 1 1 d . . .
H2B H 0.1411 0.1690 0.3431 0.049 Uiso 1 1 calc R . .
C3 C 0.1714(5) 0.1861(5) 0.2359(3) 0.0311(11) Uani 1 1 d . . .
H3B H 0.0943 0.2197 0.2136 0.037 Uiso 1 1 calc R . .
C4 C 0.2877(4) 0.1632(4) 0.1234(2) 0.0203(9) Uani 1 1 d . . .
H4A H 0.1991 0.1726 0.0993 0.024 Uiso 1 1 calc R . .
H4B H 0.3210 0.0889 0.1072 0.024 Uiso 1 1 calc R . .
C5 C 0.3732(4) 0.2621(4) 0.0969(2) 0.0159(9) Uani 1 1 d . . .
C6 C 0.2347(5) 0.9270(4) -0.1691(3) 0.0265(10) Uani 1 1 d . . .
H6B H 0.3116 0.8858 -0.1746 0.032 Uiso 1 1 calc R . .
C7 C 0.0566(5) 1.0343(5) -0.1920(3) 0.0308(11) Uani 1 1 d . . .
H7B H -0.0095 1.0795 -0.2170 0.037 Uiso 1 1 calc R . .
C8 C 0.0682(4) 1.0068(4) -0.1210(3) 0.0254(10) Uani 1 1 d . . .
H8A H 0.0114 1.0290 -0.0871 0.030 Uiso 1 1 calc R . .
C9 C 0.2282(4) 0.8918(4) -0.0354(2) 0.0180(9) Uani 1 1 d . . .
H9A H 0.2220 0.9522 0.0015 0.022 Uiso 1 1 calc R . .
H9B H 0.3203 0.8714 -0.0354 0.022 Uiso 1 1 calc R . .
C10 C 0.1526(4) 0.7831(4) -0.0143(2) 0.0167(9) Uani 1 1 d . . .

loop_
_atom_site_aniso_label
_atom_site_aniso_U_11
_atom_site_aniso_U_22
_atom_site_aniso_U_33
_atom_site_aniso_U_23
_atom_site_aniso_U_13
_atom_site_aniso_U_12
Cu1 0.0185(4) 0.0192(4) 0.0141(4) -0.0026(3) 0.0056(3) -0.0065(3)
Cu2 0.0140(3) 0.0180(3) 0.0138(3) 0.0012(2) 0.00008(19) 0.0002(2)
P1 0.0130(5) 0.0149(5) 0.0131(5) -0.0003(4) 0.0018(4) -0.0019(4)
P2 0.0130(5) 0.0169(5) 0.0121(5) -0.0002(4) 0.0016(4) -0.0004(4)
P3 0.0120(5) 0.0172(5) 0.0134(5) 0.0008(4) 0.0011(4) -0.0008(4)
P4 0.0144(5) 0.0184(6) 0.0149(5) -0.0010(4) 0.0003(4) 0.0023(4)
O1 0.0137(14) 0.0189(15) 0.0177(15) -0.0016(12) 0.0029(11) 0.0014(12)
O1W 0.0257(19) 0.089(3) 0.0178(18) 0.0005(19) 0.0036(14) 0.0181(19)
O2 0.0168(14) 0.0200(16) 0.0147(14) -0.0020(12) 0.0037(11) -0.0051(12)
O2W 0.034(2) 0.047(2) 0.0258(18) -0.0105(17) 0.0105(15) -0.0133(17)
O3 0.0225(16) 0.0219(17) 0.0223(16) -0.0062(13) 0.0089(13) -0.0064(13)
O4 0.0139(14) 0.0229(16) 0.0134(14) 0.0018(12) 0.0021(11) 0.0026(12)
O5 0.0192(15) 0.0188(16) 0.0175(15) -0.0009(12) 0.0071(12) -0.0017(12)
O6 0.0208(16) 0.0309(18) 0.0148(15) -0.0011(13) -0.0027(12) -0.0013(13)
O7 0.0156(15) 0.0224(17) 0.0279(17) 0.0049(14) 0.0031(12) 0.0048(12)
O8 0.0119(14) 0.0201(16) 0.0171(15) 0.0022(12) 0.0012(11) -0.0028(12)
O9 0.0211(16) 0.0287(18) 0.0178(16) 0.0019(13) 0.0027(12) -0.0007(13)
O10 0.0145(15) 0.0243(17) 0.0246(17) -0.0009(14) 0.0033(12) -0.0003(13)
O11 0.0238(16) 0.0198(16) 0.0165(15) -0.0014(13) 0.0046(12) 0.0007(13)
O12 0.0163(15) 0.0212(17) 0.0297(17) -0.0051(14) -0.0028(13) 0.0042(12)
O13 0.0233(16) 0.0239(17) 0.0206(16) -0.0035(14) 0.0014(13) 0.0023(13)
O14 0.0103(14) 0.0180(16) 0.0328(18) 0.0049(14) 0.0005(12) -0.0006(12)
N1 0.0203(19) 0.024(2) 0.0172(19) 0.0053(16) -0.0015(15) -0.0037(16)
N2 0.062(3) 0.051(3) 0.017(2) 0.011(2) -0.012(2) -0.010(3)
N3 0.0167(18) 0.0158(18) 0.0209(19) 0.0029(15) 0.0049(14) -0.0025(14)
N4 0.033(2) 0.042(3) 0.020(2) 0.0073(19) 0.0090(17) -0.0022(19)
C1 0.031(3) 0.036(3) 0.029(3) 0.009(2) -0.008(2) 0.003(2)
C2 0.047(3) 0.048(4) 0.028(3) -0.003(3) 0.015(2) -0.010(3)
C3 0.029(3) 0.038(3) 0.028(3) 0.000(2) 0.010(2) -0.004(2)
C4 0.023(2) 0.024(2) 0.013(2) 0.0038(18) 0.0009(17) -0.0053(18)
C5 0.014(2) 0.016(2) 0.018(2) 0.0007(17) 0.0005(16) 0.0007(16)
C6 0.026(2) 0.026(3) 0.029(3) 0.004(2) 0.009(2) 0.000(2)
C7 0.021(2) 0.037(3) 0.035(3) 0.009(2) 0.003(2) 0.005(2)
C8 0.024(2) 0.025(3) 0.028(3) 0.004(2) 0.0071(19) 0.0065(19)
C9 0.019(2) 0.018(2) 0.017(2) -0.0002(18) 0.0004(17) -0.0008(17)
C10 0.016(2) 0.017(2) 0.016(2) 0.0011(17) 0.0006(16) 0.0000(17)

loop_
_atom_type_symbol
_atom_type_description
_atom_type_scat_dispersion_real
_atom_type_scat_dispersion_imag
_atom_type_scat_source
C C 0.0033 0.0016 'International Tables Vol C Tables 4.2.6.8 and 6.1.1.4'
H H 0.0000 0.0000 'International Tables Vol C Tables 4.2.6.8 and 6.1.1.4'
N N 0.0061 0.0033 'International Tables Vol C Tables 4.2.6.8 and 6.1.1.4'
O O 0.0106 0.0060 'International Tables Vol C Tables 4.2.6.8 and 6.1.1.4'
P P 0.1023 0.0942 'International Tables Vol C Tables 4.2.6.8 and 6.1.1.4'
Cu Cu 0.3201 1.2651 'International Tables Vol C Tables 4.2.6.8 and 6.1.1.4'

loop_
_geom_angle_atom_site_label_1
_geom_angle_atom_site_label_2
_geom_angle_atom_site_label_3
_geom_angle
_geom_angle_site_symmetry_1
_geom_angle_site_symmetry_3
_geom_angle_publ_flag
O2 Cu1 O2 180.00(15) . 3_665 ?
O2 Cu1 O5 86.88(11) . 3_665 ?
O2 Cu1 O5 93.12(11) 3_665 3_665 ?
O2 Cu1 O5 93.12(11) . . ?
O2 Cu1 O5 86.88(11) 3_665 . ?
O5 Cu1 O5 180.00(16) 3_665 . ?
O2 Cu1 O10 89.62(11) . . ?
O2 Cu1 O10 90.38(11) 3_665 . ?
O5 Cu1 O10 85.88(11) 3_665 . ?
O5 Cu1 O10 94.12(11) . . ?
O2 Cu1 O10 90.38(11) . 3_665 ?
O2 Cu1 O10 89.62(11) 3_665 3_665 ?
O5 Cu1 O10 94.12(11) 3_665 3_665 ?
O5 Cu1 O10 85.88(11) . 3_665 ?
O10 Cu1 O10 180.00(13) . 3_665 ?
O4 Cu2 O11 88.31(12) . . ?
O4 Cu2 O8 168.67(11) . . ?
O11 Cu2 O8 90.93(12) . . ?
O4 Cu2 O1 90.73(12) . . ?
O11 Cu2 O1 169.17(12) . . ?
O8 Cu2 O1 87.89(12) . . ?
O4 Cu2 O8 108.75(11) . 3_565 ?
O11 Cu2 O8 99.37(11) . 3_565 ?
O8 Cu2 O8 82.53(11) . 3_565 ?
O1 Cu2 O8 91.16(11) . 3_565 ?
O2 P1 O1 116.11(17) . . ?
O2 P1 O3 109.42(16) . . ?
O1 P1 O3 108.40(16) . . ?
O2 P1 C5 109.25(17) . . ?
O1 P1 C5 106.19(17) . . ?
O3 P1 C5 107.08(18) . . ?
O6 P2 O4 113.66(17) . . ?
O6 P2 O5 113.02(17) . . ?
O4 P2 O5 109.73(16) . . ?
O6 P2 C5 109.79(19) . . ?
O4 P2 C5 105.23(17) . . ?
O5 P2 C5 104.74(17) . . ?
O10 P3 O8 115.95(17) . . ?
O10 P3 O9 112.41(17) . . ?
O8 P3 O9 107.43(16) . . ?
O10 P3 C10 108.76(18) . . ?
O8 P3 C10 104.41(18) . . ?
O9 P3 C10 107.28(18) . . ?
O13 P4 O11 118.15(17) . . ?
O13 P4 O12 105.96(17) . . ?
O11 P4 O12 110.35(17) . . ?
O13 P4 C10 108.64(18) . . ?
O11 P4 C10 106.60(18) . . ?
O12 P4 C10 106.62(18) . . ?
P1 O1 Cu2 127.46(17) . . ?
H1WD O1W H1WA 109.4 . . ?
P1 O2 Cu1 128.02(17) . . ?
H2WD O2W H2WC 109.5 . . ?
P1 O3 H3A 109.5 . . ?
P2 O4 Cu2 114.17(16) . . ?
P2 O5 Cu1 139.35(18) . . ?
C5 O7 H7A 109.5 . . ?
P3 O8 Cu2 116.55(16) . . ?
P3 O8 Cu2 142.30(17) . 3_565 ?
Cu2 O8 Cu2 97.47(11) . 3_565 ?
P3 O9 H9C 109.5 . . ?
P3 O10 Cu1 150.26(18) . . ?
P4 O11 Cu2 124.80(17) . . ?
P4 O12 H12A 109.5 . . ?
C10 O14 H14A 109.5 . . ?
C1 N1 C3 108.8(4) . . ?
C1 N1 C4 126.8(4) . . ?
C3 N1 C4 124.3(4) . . ?
C1 N2 C2 109.9(4) . . ?
C1 N2 H2A 125.1 . . ?
C2 N2 H2A 125.1 . . ?
C6 N3 C8 108.9(4) . . ?
C6 N3 C9 126.6(4) . . ?
C8 N3 C9 124.5(4) . . ?
C6 N4 C7 109.2(4) . . ?
C6 N4 H4C 125.4 . . ?
C7 N4 H4C 125.4 . . ?
N1 C1 N2 107.7(5) . . ?
N1 C1 H1A 126.2 . . ?
N2 C1 H1A 126.2 . . ?
C3 C2 N2 106.5(5) . . ?
C3 C2 H2B 126.8 . . ?
N2 C2 H2B 126.8 . . ?
C2 C3 N1 107.2(5) . . ?
C2 C3 H3B 126.4 . . ?
N1 C3 H3B 126.4 . . ?
N1 C4 C5 116.8(4) . . ?
N1 C4 H4A 108.1 . . ?
C5 C4 H4A 108.1 . . ?
N1 C4 H4B 108.1 . . ?
C5 C4 H4B 108.1 . . ?
H4A C4 H4B 107.3 . . ?
O7 C5 C4 107.6(3) . . ?
O7 C5 P1 111.4(3) . . ?
C4 C5 P1 105.9(3) . . ?
O7 C5 P2 109.7(3) . . ?
C4 C5 P2 115.4(3) . . ?
P1 C5 P2 106.8(2) . . ?
N4 C6 N3 108.0(4) . . ?
N4 C6 H6B 126.0 . . ?
N3 C6 H6B 126.0 . . ?
C8 C7 N4 106.8(4) . . ?
C8 C7 H7B 126.6 . . ?
N4 C7 H7B 126.6 . . ?
C7 C8 N3 107.2(4) . . ?
C7 C8 H8A 126.4 . . ?
N3 C8 H8A 126.4 . . ?
N3 C9 C10 113.4(3) . . ?
N3 C9 H9A 108.9 . . ?
C10 C9 H9A 108.9 . . ?
N3 C9 H9B 108.9 . . ?
C10 C9 H9B 108.9 . . ?
H9A C9 H9B 107.7 . . ?
O14 C10 C9 105.8(3) . . ?
O14 C10 P3 109.8(3) . . ?
C9 C10 P3 114.9(3) . . ?
O14 C10 P4 106.6(3) . . ?
C9 C10 P4 109.1(3) . . ?
P3 C10 P4 110.2(2) . . ?

loop_
_geom_bond_atom_site_label_1
_geom_bond_atom_site_label_2
_geom_bond_distance
_geom_bond_site_symmetry_2
_geom_bond_publ_flag
Cu1 O2 1.916(3) . ?
Cu1 O2 1.916(3) 3_665 ?
Cu1 O5 1.997(3) 3_665 ?
Cu1 O5 1.997(3) . ?
Cu1 O10 2.463(3) . ?
Cu1 O10 2.463(3) 3_665 ?
Cu2 O4 1.944(3) . ?
Cu2 O11 1.958(3) . ?
Cu2 O8 1.977(3) . ?
Cu2 O1 1.994(3) . ?
Cu2 O8 2.231(3) 3_565 ?
P1 O2 1.510(3) . ?
P1 O1 1.512(3) . ?
P1 O3 1.551(3) . ?
P1 C5 1.829(4) . ?
P2 O6 1.489(3) . ?
P2 O4 1.528(3) . ?
P2 O5 1.537(3) . ?
P2 C5 1.849(4) . ?
P3 O10 1.496(3) . ?
P3 O8 1.524(3) . ?
P3 O9 1.559(3) . ?
P3 C10 1.846(4) . ?
P4 O13 1.480(3) . ?
P4 O11 1.510(3) . ?
P4 O12 1.585(3) . ?
P4 C10 1.848(4) . ?
O1W H1WD 0.8499 . ?
O1W H1WA 0.8502 . ?
O2W H2WD 0.8500 . ?
O2W H2WC 0.8499 . ?
O3 H3A 0.8200 . ?
O7 C5 1.431(5) . ?
O7 H7A 0.8200 . ?
O8 Cu2 2.231(3) 3_565 ?
O9 H9C 0.8200 . ?
O12 H12A 0.8200 . ?
O14 C10 1.434(5) . ?
O14 H14A 0.8200 . ?
N1 C1 1.313(6) . ?
N1 C3 1.370(6) . ?
N1 C4 1.462(5) . ?
N2 C1 1.318(7) . ?
N2 C2 1.354(7) . ?
N2 H2A 0.8600 . ?
N3 C6 1.327(6) . ?
N3 C8 1.371(6) . ?
N3 C9 1.465(5) . ?
N4 C6 1.313(6) . ?
N4 C7 1.377(6) . ?
N4 H4C 0.8600 . ?
C1 H1A 0.9300 . ?
C2 C3 1.335(7) . ?
C2 H2B 0.9300 . ?
C3 H3B 0.9300 . ?
C4 C5 1.534(6) . ?
C4 H4A 0.9700 . ?
C4 H4B 0.9700 . ?
C6 H6B 0.9300 . ?
C7 C8 1.333(7) . ?
C7 H7B 0.9300 . ?
C8 H8A 0.9300 . ?
C9 C10 1.528(6) . ?
C9 H9A 0.9700 . ?
C9 H9B 0.9700 . ?

loop_
_geom_hbond_atom_site_label_D
_geom_hbond_atom_site_label_H
_geom_hbond_atom_site_label_A
_geom_hbond_distance_DH
_geom_hbond_distance_HA
_geom_hbond_distance_DA
_geom_hbond_angle_DHA
_geom_hbond_site_symmetry_A
O1W H1WD O6 0.85 1.98 2.825(4) 179.9 .
O12 H12A O5 0.82 1.90 2.706(4) 168.6 .
O1W H1WA O13 0.85 1.83 2.654(5) 162.9 2_645
O2W H2WD O6 0.85 2.02 2.752(4) 144.1 4_566
O2W H2WC O12 0.85 1.97 2.757(5) 153.4 3_666
O3 H3A O2W 0.82 1.75 2.563(4) 168.6 1_554
O7 H7A O10 0.82 1.92 2.741(4) 173.7 3_665
N2 H2A O2 0.86 2.10 2.824(5) 141.8 4_566
O9 H9C O1W 0.82 1.70 2.512(4) 171.7 3_665
O14 H14A O1 0.82 1.95 2.741(4) 163.4 3_565
N4 H4C O4 0.86 1.96 2.757(5) 153.5 4_575

loop_
_geom_torsion_atom_site_label_1
_geom_torsion_atom_site_label_2
_geom_torsion_atom_site_label_3
_geom_torsion_atom_site_label_4
_geom_torsion
_geom_torsion_site_symmetry_1
_geom_torsion_site_symmetry_2
_geom_torsion_site_symmetry_3
_geom_torsion_site_symmetry_4
_geom_torsion_publ_flag
O2 P1 O1 Cu2 -65.1(3) . . . . ?
O3 P1 O1 Cu2 171.33(19) . . . . ?
C5 P1 O1 Cu2 56.6(3) . . . . ?
O4 Cu2 O1 P1 -53.6(2) . . . . ?
O11 Cu2 O1 P1 31.3(8) . . . . ?
O8 Cu2 O1 P1 115.2(2) . . . . ?
O8 Cu2 O1 P1 -162.3(2) 3_565 . . . ?
O1 P1 O2 Cu1 71.5(3) . . . . ?
O3 P1 O2 Cu1 -165.4(2) . . . . ?
C5 P1 O2 Cu1 -48.5(3) . . . . ?
O5 Cu1 O2 P1 -174.3(2) 3_665 . . . ?
O5 Cu1 O2 P1 5.7(2) . . . . ?
O10 Cu1 O2 P1 -88.4(2) . . . . ?
O10 Cu1 O2 P1 91.6(2) 3_665 . . . ?
O6 P2 O4 Cu2 161.10(17) . . . . ?
O5 P2 O4 Cu2 33.5(2) . . . . ?
C5 P2 O4 Cu2 -78.7(2) . . . . ?
O11 Cu2 O4 P2 -107.98(19) . . . . ?
O8 Cu2 O4 P2 -21.7(7) . . . . ?
O1 Cu2 O4 P2 61.23(18) . . . . ?
O8 Cu2 O4 P2 152.70(16) 3_565 . . . ?
O6 P2 O5 Cu1 121.3(3) . . . . ?
O4 P2 O5 Cu1 -110.7(3) . . . . ?
C5 P2 O5 Cu1 1.8(3) . . . . ?
O2 Cu1 O5 P2 22.1(3) . . . . ?
O2 Cu1 O5 P2 -157.9(3) 3_665 . . . ?
O10 Cu1 O5 P2 111.9(3) . . . . ?
O10 Cu1 O5 P2 -68.1(3) 3_665 . . . ?
O10 P3 O8 Cu2 45.8(2) . . . . ?
O9 P3 O8 Cu2 172.49(17) . . . . ?
C10 P3 O8 Cu2 -73.8(2) . . . . ?
O10 P3 O8 Cu2 -162.0(2) . . . 3_565 ?
O9 P3 O8 Cu2 -35.4(3) . . . 3_565 ?
C10 P3 O8 Cu2 78.3(3) . . . 3_565 ?
O4 Cu2 O8 P3 -22.1(7) . . . . ?
O11 Cu2 O8 P3 63.92(19) . . . . ?
O1 Cu2 O8 P3 -105.31(19) . . . . ?
O8 Cu2 O8 P3 163.2(2) 3_565 . . . ?
O4 Cu2 O8 Cu2 174.6(6) . . . 3_565 ?
O11 Cu2 O8 Cu2 -99.33(12) . . . 3_565 ?
O1 Cu2 O8 Cu2 91.44(12) . . . 3_565 ?
O8 Cu2 O8 Cu2 0.0 3_565 . . 3_565 ?
O8 P3 O10 Cu1 -21.9(4) . . . . ?
O9 P3 O10 Cu1 -146.1(3) . . . . ?
C10 P3 O10 Cu1 95.3(4) . . . . ?
O2 Cu1 O10 P3 61.2(4) . . . . ?
O2 Cu1 O10 P3 -118.8(4) 3_665 . . . ?
O5 Cu1 O10 P3 148.1(4) 3_665 . . . ?
O5 Cu1 O10 P3 -31.9(4) . . . . ?
O13 P4 O11 Cu2 -178.08(18) . . . . ?
O12 P4 O11 Cu2 -56.0(2) . . . . ?
C10 P4 O11 Cu2 59.4(2) . . . . ?
O4 Cu2 O11 P4 110.9(2) . . . . ?
O8 Cu2 O11 P4 -57.8(2) . . . . ?
O1 Cu2 O11 P4 25.8(8) . . . . ?
O8 Cu2 O11 P4 -140.4(2) 3_565 . . . ?
C3 N1 C1 N2 -0.4(6) . . . . ?
C4 N1 C1 N2 -175.2(4) . . . . ?
C2 N2 C1 N1 0.5(6) . . . . ?
C1 N2 C2 C3 -0.5(7) . . . . ?
N2 C2 C3 N1 0.3(6) . . . . ?
C1 N1 C3 C2 0.0(6) . . . . ?
C4 N1 C3 C2 175.1(4) . . . . ?
C1 N1 C4 C5 -78.6(6) . . . . ?
C3 N1 C4 C5 107.3(5) . . . . ?
N1 C4 C5 O7 83.8(4) . . . . ?
N1 C4 C5 P1 -156.9(3) . . . . ?
N1 C4 C5 P2 -39.0(5) . . . . ?
O2 P1 C5 O7 -47.8(3) . . . . ?
O1 P1 C5 O7 -173.8(3) . . . . ?
O3 P1 C5 O7 70.6(3) . . . . ?
O2 P1 C5 C4 -164.6(3) . . . . ?
O1 P1 C5 C4 69.5(3) . . . . ?
O3 P1 C5 C4 -46.2(3) . . . . ?
O2 P1 C5 P2 71.9(2) . . . . ?
O1 P1 C5 P2 -54.0(2) . . . . ?
O3 P1 C5 P2 -169.66(18) . . . . ?
O6 P2 C5 O7 -47.9(3) . . . . ?
O4 P2 C5 O7 -170.6(3) . . . . ?
O5 P2 C5 O7 73.7(3) . . . . ?
O6 P2 C5 C4 73.8(3) . . . . ?
O4 P2 C5 C4 -48.9(3) . . . . ?
O5 P2 C5 C4 -164.5(3) . . . . ?
O6 P2 C5 P1 -168.74(18) . . . . ?
O4 P2 C5 P1 68.6(2) . . . . ?
O5 P2 C5 P1 -47.1(2) . . . . ?
C7 N4 C6 N3 0.6(6) . . . . ?
C8 N3 C6 N4 -0.5(5) . . . . ?
C9 N3 C6 N4 180.0(4) . . . . ?
C6 N4 C7 C8 -0.6(6) . . . . ?
N4 C7 C8 N3 0.3(6) . . . . ?
C6 N3 C8 C7 0.1(5) . . . . ?
C9 N3 C8 C7 179.7(4) . . . . ?
C6 N3 C9 C10 -102.8(5) . . . . ?
C8 N3 C9 C10 77.7(5) . . . . ?
N3 C9 C10 O14 -53.5(4) . . . . ?
N3 C9 C10 P3 67.8(4) . . . . ?
N3 C9 C10 P4 -167.8(3) . . . . ?
O10 P3 C10 O14 -179.7(3) . . . . ?
O8 P3 C10 O14 -55.4(3) . . . . ?
O9 P3 C10 O14 58.4(3) . . . . ?
O10 P3 C10 C9 61.2(3) . . . . ?
O8 P3 C10 C9 -174.5(3) . . . . ?
O9 P3 C10 C9 -60.6(3) . . . . ?
O10 P3 C10 P4 -62.6(2) . . . . ?
O8 P3 C10 P4 61.8(2) . . . . ?
O9 P3 C10 P4 175.58(18) . . . . ?
O13 P4 C10 O14 -62.1(3) . . . . ?
O11 P4 C10 O14 66.2(3) . . . . ?
O12 P4 C10 O14 -175.9(2) . . . . ?
O13 P4 C10 C9 51.7(3) . . . . ?
O11 P4 C10 C9 -179.9(3) . . . . ?
O12 P4 C10 C9 -62.1(3) . . . . ?
O13 P4 C10 P3 178.81(19) . . . . ?
O11 P4 C10 P3 -52.9(2) . . . . ?
O12 P4 C10 P3 65.0(2) . . . . ?
